data_7057997
loop_
_publ_author_name
'Martins, Felipe Terra'
'Maia, Lauro June Queiroz'
'Gasparotto, Gisane'
'Valdo, Ana Karoline Silva Medanha'
'Nascimento Neto, Jos\'e Ant\^onio'
'Ribeiro, Leandro'
'de Freitas Rego, Yuri'
'da Silva, Cleiton Moreira'
'de F\'atima, \^Angelo'

_publ_section_title
;
 Phthalazine-trione as a blue-green light-emitting moiety: crystal
 structures, photoluminescence and theoretical calculations
;
_journal_issue 3
_journal_name_full 'New Journal of Chemistry'
_journal_page_first 1313
_journal_paper_doi 10.1039/C8NJ02976H
_journal_volume 43
_journal_year 2019
_chemical_formula_sum 'C23 H19 Cl N2 O3'
_chemical_formula_weight 406.85
_space_group_crystal_system monoclinic
_space_group_IT_number 14
_space_group_name_Hall '-P 2yn'
_space_group_name_H-M_alt 'P 1 21/n 1'
_symmetry_space_group_name_Hall '-P 2yn'
_symmetry_space_group_name_H-M 'P 1 21/n 1'
_atom_sites_solution_hydrogens geom
_audit_creation_method SHELXL-2014
_audit_update_record
;
2018-04-11 deposited with the CCDC.
2018-12-03 downloaded from the CCDC.
;
_cell_angle_alpha 90
_cell_angle_beta 93.176(2)
_cell_angle_gamma 90
_cell_formula_units_Z 4
_cell_length_a 6.2427(2)
_cell_length_b 13.2218(4)
_cell_length_c 24.3513(8)
_cell_measurement_reflns_used 9240
_cell_measurement_temperature 296(2)
_cell_measurement_theta_max 66.545
_cell_measurement_theta_min 3.636
_cell_volume 2006.86(11)
_computing_structure_refinement 'SHELXL-2014 (Sheldrick, 2014)'
_diffrn_ambient_temperature 296(2)
_diffrn_measured_fraction_theta_full 0.940
_diffrn_measured_fraction_theta_max 0.962
_diffrn_measurement_device_type 'Bruker APEX2 CCD'
_diffrn_measurement_method CCD
_diffrn_radiation_type CuK\a
_diffrn_radiation_wavelength 1.54178
_diffrn_reflns_av_R_equivalents 0.0492
_diffrn_reflns_av_unetI/netI 0.0571
_diffrn_reflns_Laue_measured_fraction_full 0.940
_diffrn_reflns_Laue_measured_fraction_max 0.962
_diffrn_reflns_limit_h_max 7
_diffrn_reflns_limit_h_min -4
_diffrn_reflns_limit_k_max 15
_diffrn_reflns_limit_k_min -15
_diffrn_reflns_limit_l_max 28
_diffrn_reflns_limit_l_min -28
_diffrn_reflns_number 9240
_diffrn_reflns_point_group_measured_fraction_full 0.940
_diffrn_reflns_point_group_measured_fraction_max 0.962
_diffrn_reflns_theta_full 67.679
_diffrn_reflns_theta_max 66.545
_diffrn_reflns_theta_min 3.636
_exptl_absorpt_coefficient_mu 1.909
_exptl_absorpt_correction_T_max 0.894
_exptl_absorpt_correction_T_min 0.803
_exptl_absorpt_correction_type multi-scan
_exptl_absorpt_process_details
;
Multi-scan (SADABS; Krause et al., 2015)
;
_exptl_crystal_colour colourless
_exptl_crystal_density_diffrn 1.347
_exptl_crystal_description block
_exptl_crystal_F_000 848
_exptl_crystal_size_max 0.30
_exptl_crystal_size_mid 0.22
_exptl_crystal_size_min 0.15
_refine_diff_density_max 0.238
_refine_diff_density_min -0.252
_refine_diff_density_rms 0.042
_refine_ls_extinction_method none
_refine_ls_goodness_of_fit_ref 1.029
_refine_ls_hydrogen_treatment constr
_refine_ls_matrix_type full
_refine_ls_number_parameters 262
_refine_ls_number_reflns 3421
_refine_ls_number_restraints 0
_refine_ls_restrained_S_all 1.029
_refine_ls_R_factor_all 0.0811
_refine_ls_R_factor_gt 0.0483
_refine_ls_shift/su_max 0.000
_refine_ls_shift/su_mean 0.000
_refine_ls_structure_factor_coef Fsqd
_refine_ls_weighting_details 'w=1/[\s^2^(Fo^2^)+(0.0622P)^2^+0.1305P] where P=(Fo^2^+2Fc^2^)/3'
_refine_ls_weighting_scheme calc
_refine_ls_wR_factor_gt 0.1172
_refine_ls_wR_factor_ref 0.1352
_reflns_Friedel_coverage 0.000
_reflns_number_gt 2232
_reflns_number_total 3421
_reflns_threshold_expression 'I > 2\s(I)'
_cod_data_source_file c8nj02976h1.cif
_cod_data_source_block B6C4
_cod_depositor_comments 'Adding full bibliography for 7057997--7057999.cif.'
_cod_database_code 7057997
_shelx_space_group_comment
;
The symmetry employed for this shelxl refinement is uniquely defined
by the following loop, which should always be used as a source of
symmetry information in preference to the above space-group names.
They are only intended as comments.
;
_shelxl_version_number 2014-3

loop_
_space_group_symop_operation_xyz
'x, y, z'
'-x+1/2, y+1/2, -z+1/2'
'-x, -y, -z'
'x-1/2, -y-1/2, z-1/2'

loop_
_atom_site_label
_atom_site_type_symbol
_atom_site_fract_x
_atom_site_fract_y
_atom_site_fract_z
_atom_site_U_iso_or_equiv
_atom_site_adp_type
_atom_site_occupancy
_atom_site_site_symmetry_order
_atom_site_calc_flag
_atom_site_refinement_flags_posn
_atom_site_refinement_flags_adp
Cl1 Cl 0.25304(18) 0.05378(7) 0.95878(4) 0.1075(4) Uani 1 1 d . .
O1 O 0.3581(3) 0.32513(14) 0.73375(8) 0.0654(5) Uani 1 1 d . .
O2 O 0.6269(3) 0.68829(14) 0.80780(8) 0.0643(5) Uani 1 1 d . .
O3 O -0.2224(3) 0.47243(15) 0.88796(8) 0.0683(5) Uani 1 1 d . .
N1 N 0.3349(3) 0.45813(14) 0.78998(8) 0.0451(5) Uani 1 1 d . .
N2 N 0.3992(3) 0.55548(14) 0.80857(8) 0.0422(5) Uani 1 1 d . .
C19 C 0.2225(5) 0.1598(2) 0.91726(11) 0.0613(7) Uani 1 1 d . .
C18 C 0.3841(5) 0.2303(2) 0.91702(12) 0.0671(8) Uani 1 1 d . .
H18 H 0.5091 0.2209 0.9390 0.080 Uiso 1 1 calc R U
C17 C 0.3612(4) 0.3143(2) 0.88433(11) 0.0580(7) Uani 1 1 d . .
H17 H 0.4706 0.3621 0.8846 0.070 Uiso 1 1 calc R U
C16 C 0.1777(3) 0.32914(18) 0.85094(9) 0.0440(6) Uani 1 1 d . .
C15 C 0.1430(3) 0.42454(18) 0.81750(10) 0.0457(6) Uani 1 1 d . .
H15 H 0.0226 0.4155 0.7904 0.055 Uiso 1 1 calc R U
C8 C 0.5753(3) 0.60548(19) 0.78960(10) 0.0456(6) Uani 1 1 d . .
C7 C 0.6875(3) 0.55148(19) 0.74728(9) 0.0453(6) Uani 1 1 d . .
C6 C 0.8704(4) 0.5963(2) 0.72750(10) 0.0575(7) Uani 1 1 d . .
H6 H 0.9183 0.6587 0.7409 0.069 Uiso 1 1 calc R U
C5 C 0.9791(5) 0.5464(3) 0.68778(13) 0.0715(9) Uani 1 1 d . .
H5 H 1.1026 0.5751 0.6748 0.086 Uiso 1 1 calc R U
C20 C 0.0415(5) 0.1723(2) 0.88431(13) 0.0679(8) Uani 1 1 d . .
H20 H -0.0671 0.1241 0.8843 0.081 Uiso 1 1 calc R U
C21 C 0.0187(4) 0.2560(2) 0.85096(12) 0.0583(7) Uani 1 1 d . .
H21 H -0.1048 0.2636 0.8282 0.070 Uiso 1 1 calc R U
C1 C 0.4279(4) 0.4079(2) 0.74916(10) 0.0482(6) Uani 1 1 d . .
C2 C 0.6156(4) 0.45831(19) 0.72705(10) 0.0481(6) Uani 1 1 d . .
C9 C 0.2592(3) 0.58581(18) 0.84798(9) 0.0409(5) Uani 1 1 d . .
C10 C 0.2772(4) 0.68119(18) 0.87979(10) 0.0476(6) Uani 1 1 d . .
H10A H 0.2162 0.7363 0.8577 0.057 Uiso 1 1 calc R U
H10B H 0.4273 0.6963 0.8885 0.057 Uiso 1 1 calc R U
C11 C 0.1592(4) 0.6724(2) 0.93320(10) 0.0501(6) Uani 1 1 d . .
C12 C -0.0648(4) 0.6277(2) 0.92052(11) 0.0586(7) Uani 1 1 d . .
H12A H -0.1302 0.6148 0.9551 0.070 Uiso 1 1 calc R U
H12B H -0.1519 0.6779 0.9007 0.070 Uiso 1 1 calc R U
C13 C -0.0711(4) 0.5311(2) 0.88736(10) 0.0502(6) Uani 1 1 d . .
C14 C 0.1054(3) 0.51571(18) 0.85270(9) 0.0429(6) Uani 1 1 d . .
C22 C 0.2867(4) 0.6044(2) 0.97391(10) 0.0679(8) Uani 1 1 d . .
H22A H 0.2994 0.5381 0.9584 0.102 Uiso 1 1 calc R U
H22B H 0.4270 0.6325 0.9814 0.102 Uiso 1 1 calc R U
H22C H 0.2135 0.6000 1.0075 0.102 Uiso 1 1 calc R U
C23 C 0.1390(5) 0.7779(2) 0.95795(12) 0.0734(9) Uani 1 1 d . .
H23A H 0.0590 0.8206 0.9324 0.110 Uiso 1 1 calc R U
H23B H 0.0659 0.7734 0.9915 0.110 Uiso 1 1 calc R U
H23C H 0.2794 0.8059 0.9655 0.110 Uiso 1 1 calc R U
C4 C 0.9074(5) 0.4550(3) 0.66719(12) 0.0762(9) Uani 1 1 d . .
H4 H 0.9814 0.4230 0.6400 0.091 Uiso 1 1 calc R U
C3 C 0.7263(4) 0.4104(2) 0.68654(11) 0.0634(7) Uani 1 1 d . .
H3 H 0.6787 0.3484 0.6725 0.076 Uiso 1 1 calc R U

loop_
_atom_site_aniso_label
_atom_site_aniso_U_11
_atom_site_aniso_U_22
_atom_site_aniso_U_33
_atom_site_aniso_U_23
_atom_site_aniso_U_13
_atom_site_aniso_U_12
Cl1 0.1643(10) 0.0579(6) 0.1028(7) 0.0324(5) 0.0291(6) 0.0151(5)
O1 0.0770(12) 0.0497(12) 0.0692(12) -0.0171(10) 0.0028(9) -0.0053(9)
O2 0.0728(11) 0.0449(12) 0.0765(13) -0.0072(10) 0.0166(9) -0.0176(9)
O3 0.0516(10) 0.0750(14) 0.0788(13) 0.0015(11) 0.0085(8) -0.0169(9)
N1 0.0530(11) 0.0340(12) 0.0482(12) -0.0047(10) 0.0020(9) -0.0071(8)
N2 0.0499(10) 0.0315(12) 0.0452(11) -0.0022(9) 0.0024(8) -0.0059(8)
C19 0.091(2) 0.0390(16) 0.0544(17) 0.0051(14) 0.0124(14) 0.0036(14)
C18 0.0833(19) 0.0537(19) 0.0619(18) 0.0040(16) -0.0164(14) 0.0004(15)
C17 0.0660(15) 0.0460(17) 0.0598(16) 0.0061(14) -0.0166(12) -0.0128(12)
C16 0.0509(12) 0.0362(14) 0.0443(13) -0.0013(11) -0.0036(10) -0.0071(10)
C15 0.0446(12) 0.0441(15) 0.0475(14) 0.0005(12) -0.0056(10) -0.0088(10)
C8 0.0478(12) 0.0414(15) 0.0472(14) 0.0083(13) 0.0006(10) -0.0026(11)
C7 0.0488(12) 0.0447(16) 0.0422(13) 0.0102(12) -0.0004(10) 0.0051(10)
C6 0.0578(15) 0.0569(18) 0.0583(16) 0.0212(14) 0.0080(12) 0.0047(12)
C5 0.0635(16) 0.078(2) 0.075(2) 0.0282(18) 0.0231(14) 0.0137(15)
C20 0.0755(18) 0.0421(18) 0.087(2) -0.0007(16) 0.0139(16) -0.0161(14)
C21 0.0530(14) 0.0462(17) 0.0748(19) -0.0016(15) -0.0054(12) -0.0136(11)
C1 0.0551(13) 0.0421(16) 0.0466(14) -0.0045(13) -0.0049(11) 0.0047(11)
C2 0.0560(13) 0.0458(16) 0.0422(13) 0.0054(12) -0.0001(10) 0.0106(11)
C9 0.0446(12) 0.0384(14) 0.0393(12) 0.0038(11) -0.0006(9) 0.0006(10)
C10 0.0573(13) 0.0385(15) 0.0465(14) -0.0010(12) -0.0018(10) -0.0016(11)
C11 0.0558(13) 0.0516(17) 0.0426(13) -0.0034(13) 0.0002(10) 0.0007(11)
C12 0.0538(14) 0.0641(19) 0.0582(16) -0.0046(15) 0.0059(12) 0.0025(12)
C13 0.0431(12) 0.0594(17) 0.0476(14) 0.0074(13) -0.0023(10) -0.0034(11)
C14 0.0450(12) 0.0395(14) 0.0435(13) 0.0001(12) -0.0035(10) -0.0027(10)
C22 0.0807(18) 0.076(2) 0.0453(15) 0.0037(16) -0.0092(13) -0.0011(15)
C23 0.091(2) 0.063(2) 0.0670(19) -0.0207(17) 0.0087(15) 0.0063(16)
C4 0.083(2) 0.084(3) 0.0648(19) 0.0110(19) 0.0262(15) 0.0251(18)
C3 0.0752(17) 0.0591(19) 0.0563(16) 0.0005(15) 0.0069(13) 0.0190(14)

loop_
_atom_type_symbol
_atom_type_description
_atom_type_scat_dispersion_real
_atom_type_scat_dispersion_imag
_atom_type_scat_source
C C 0.0181 0.0091 'International Tables Vol C Tables 4.2.6.8 and 6.1.1.4'
H H 0.0000 0.0000 'International Tables Vol C Tables 4.2.6.8 and 6.1.1.4'
N N 0.0311 0.0180 'International Tables Vol C Tables 4.2.6.8 and 6.1.1.4'
O O 0.0492 0.0322 'International Tables Vol C Tables 4.2.6.8 and 6.1.1.4'
Cl Cl 0.3639 0.7018 'International Tables Vol C Tables 4.2.6.8 and 6.1.1.4'

loop_
_geom_angle_atom_site_label_1
_geom_angle_atom_site_label_2
_geom_angle_atom_site_label_3
_geom_angle
C1 N1 N2 123.76(19)
C1 N1 C15 125.4(2)
N2 N1 C15 110.61(17)
C8 N2 C9 129.3(2)
C8 N2 N1 122.96(18)
C9 N2 N1 107.76(17)
C20 C19 C18 120.1(3)
C20 C19 Cl1 120.3(2)
C18 C19 Cl1 119.6(2)
C17 C18 C19 120.0(3)
C17 C18 H18 120.0
C19 C18 H18 120.0
C18 C17 C16 120.9(2)
C18 C17 H17 119.5
C16 C17 H17 119.5
C17 C16 C21 118.1(2)
C17 C16 C15 121.7(2)
C21 C16 C15 120.1(2)
N1 C15 C14 100.03(17)
N1 C15 C16 113.64(18)
C14 C15 C16 112.58(19)
N1 C15 H15 110.1
C14 C15 H15 110.1
C16 C15 H15 110.1
O2 C8 N2 120.5(2)
O2 C8 C7 124.6(2)
N2 C8 C7 115.0(2)
C2 C7 C6 120.5(2)
C2 C7 C8 121.5(2)
C6 C7 C8 118.0(2)
C5 C6 C7 118.9(3)
C5 C6 H6 120.6
C7 C6 H6 120.6
C4 C5 C6 120.9(3)
C4 C5 H5 119.6
C6 C5 H5 119.6
C19 C20 C21 120.1(3)
C19 C20 H20 119.9
C21 C20 H20 119.9
C20 C21 C16 120.7(2)
C20 C21 H21 119.6
C16 C21 H21 119.6
O1 C1 N1 120.1(2)
O1 C1 C2 124.5(2)
N1 C1 C2 115.4(2)
C3 C2 C7 119.5(2)
C3 C2 C1 119.3(3)
C7 C2 C1 121.2(2)
C14 C9 N2 109.8(2)
C14 C9 C10 125.2(2)
N2 C9 C10 125.02(19)
C9 C10 C11 110.68(19)
C9 C10 H10A 109.5
C11 C10 H10A 109.5
C9 C10 H10B 109.5
C11 C10 H10B 109.5
H10A C10 H10B 108.1
C23 C11 C22 109.4(2)
C23 C11 C10 108.6(2)
C22 C11 C10 109.7(2)
C23 C11 C12 109.7(2)
C22 C11 C12 109.8(2)
C10 C11 C12 109.49(19)
C13 C12 C11 115.5(2)
C13 C12 H12A 108.4
C11 C12 H12A 108.4
C13 C12 H12B 108.4
C11 C12 H12B 108.4
H12A C12 H12B 107.5
O3 C13 C14 122.3(2)
O3 C13 C12 121.8(2)
C14 C13 C12 115.8(2)
C9 C14 C13 121.8(2)
C9 C14 C15 111.6(2)
C13 C14 C15 126.6(2)
C11 C22 H22A 109.5
C11 C22 H22B 109.5
H22A C22 H22B 109.5
C11 C22 H22C 109.5
H22A C22 H22C 109.5
H22B C22 H22C 109.5
C11 C23 H23A 109.5
C11 C23 H23B 109.5
H23A C23 H23B 109.5
C11 C23 H23C 109.5
H23A C23 H23C 109.5
H23B C23 H23C 109.5
C5 C4 C3 120.5(3)
C5 C4 H4 119.7
C3 C4 H4 119.7
C4 C3 C2 119.8(3)
C4 C3 H3 120.1
C2 C3 H3 120.1

loop_
_geom_bond_atom_site_label_1
_geom_bond_atom_site_label_2
_geom_bond_distance
Cl1 C19 1.732(3)
O1 C1 1.229(3)
O2 C8 1.218(3)
O3 C13 1.222(3)
N1 C1 1.353(3)
N1 N2 1.415(2)
N1 C15 1.473(3)
N2 C8 1.384(3)
N2 C9 1.392(3)
C19 C20 1.359(4)
C19 C18 1.374(4)
C18 C17 1.370(4)
C18 H18 0.9300
C17 C16 1.381(3)
C17 H17 0.9300
C16 C21 1.386(3)
C16 C15 1.510(3)
C15 C14 1.505(3)
C15 H15 0.9800
C8 C7 1.464(3)
C7 C2 1.392(3)
C7 C6 1.396(3)
C6 C5 1.380(4)
C6 H6 0.9300
C5 C4 1.374(4)
C5 H5 0.9300
C20 C21 1.376(4)
C20 H20 0.9300
C21 H21 0.9300
C1 C2 1.475(3)
C2 C3 1.388(3)
C9 C14 1.344(3)
C9 C10 1.481(3)
C10 C11 1.534(3)
C10 H10A 0.9700
C10 H10B 0.9700
C11 C23 1.527(4)
C11 C22 1.529(3)
C11 C12 1.534(3)
C12 C13 1.510(3)
C12 H12A 0.9700
C12 H12B 0.9700
C13 C14 1.439(3)
C22 H22A 0.9600
C22 H22B 0.9600
C22 H22C 0.9600
C23 H23A 0.9600
C23 H23B 0.9600
C23 H23C 0.9600
C4 C3 1.382(4)
C4 H4 0.9300
C3 H3 0.9300

loop_
_geom_torsion_atom_site_label_1
_geom_torsion_atom_site_label_2
_geom_torsion_atom_site_label_3
_geom_torsion_atom_site_label_4
_geom_torsion
C1 N1 N2 C8 -5.3(3)
C15 N1 N2 C8 179.9(2)
C1 N1 N2 C9 176.0(2)
C15 N1 N2 C9 1.2(2)
C20 C19 C18 C17 1.3(4)
Cl1 C19 C18 C17 -180.0(2)
C19 C18 C17 C16 -0.6(4)
C18 C17 C16 C21 -0.8(4)
C18 C17 C16 C15 175.9(2)
C1 N1 C15 C14 -173.5(2)
N2 N1 C15 C14 1.2(2)
C1 N1 C15 C16 66.3(3)
N2 N1 C15 C16 -119.0(2)
C17 C16 C15 N1 43.1(3)
C21 C16 C15 N1 -140.3(2)
C17 C16 C15 C14 -69.7(3)
C21 C16 C15 C14 106.9(2)
C9 N2 C8 O2 0.1(4)
N1 N2 C8 O2 -178.3(2)
C9 N2 C8 C7 -179.7(2)
N1 N2 C8 C7 1.9(3)
O2 C8 C7 C2 -177.9(2)
N2 C8 C7 C2 1.9(3)
O2 C8 C7 C6 2.1(4)
N2 C8 C7 C6 -178.1(2)
C2 C7 C6 C5 -0.3(4)
C8 C7 C6 C5 179.7(2)
C7 C6 C5 C4 1.1(4)
C18 C19 C20 C21 -0.6(4)
Cl1 C19 C20 C21 -179.3(2)
C19 C20 C21 C16 -0.8(4)
C17 C16 C21 C20 1.5(4)
C15 C16 C21 C20 -175.2(2)
N2 N1 C1 O1 -177.2(2)
C15 N1 C1 O1 -3.2(4)
N2 N1 C1 C2 4.3(3)
C15 N1 C1 C2 178.3(2)
C6 C7 C2 C3 -0.6(3)
C8 C7 C2 C3 179.4(2)
C6 C7 C2 C1 177.4(2)
C8 C7 C2 C1 -2.6(3)
O1 C1 C2 C3 -0.9(4)
N1 C1 C2 C3 177.5(2)
O1 C1 C2 C7 -178.9(2)
N1 C1 C2 C7 -0.5(3)
C8 N2 C9 C14 178.0(2)
N1 N2 C9 C14 -3.4(2)
C8 N2 C9 C10 -1.9(4)
N1 N2 C9 C10 176.7(2)
C14 C9 C10 C11 22.4(3)
N2 C9 C10 C11 -157.7(2)
C9 C10 C11 C23 -167.5(2)
C9 C10 C11 C22 72.9(2)
C9 C10 C11 C12 -47.7(3)
C23 C11 C12 C13 170.3(2)
C22 C11 C12 C13 -69.3(3)
C10 C11 C12 C13 51.2(3)
C11 C12 C13 O3 158.1(2)
C11 C12 C13 C14 -25.5(3)
N2 C9 C14 C13 -175.0(2)
C10 C9 C14 C13 4.9(4)
N2 C9 C14 C15 4.3(3)
C10 C9 C14 C15 -175.8(2)
O3 C13 C14 C9 172.8(2)
C12 C13 C14 C9 -3.6(3)
O3 C13 C14 C15 -6.3(4)
C12 C13 C14 C15 177.2(2)
N1 C15 C14 C9 -3.3(2)
C16 C15 C14 C9 117.7(2)
N1 C15 C14 C13 175.9(2)
C16 C15 C14 C13 -63.1(3)
C6 C5 C4 C3 -1.0(5)
C5 C4 C3 C2 0.1(4)
C7 C2 C3 C4 0.6(4)
C1 C2 C3 C4 -177.3(2)
